data_2102924
loop_
_publ_author_name
'Richter, Klaus W.'
'Prots, Yurii'
'Borrmann, Horst'
'Ramlau, Reiner'
'Grin, Yuri'

_publ_contact_author_address
;
Department of Inorganic Chemistry/Materials Chemistry
University of Vienna
W\"ahringer Strasse 42
1090 Wien
Austria
;
_publ_contact_author_email Klaus.Richter@univie.ac.at
_publ_contact_author_fax '+49 1 4277 9529'
_publ_contact_author_name 'Klaus W. Richter'
_publ_contact_author_phone '+43 1 4277 52910'
_publ_section_title
;
 Crystal structure and local order in
 Co~6~Al~11{-~<i>x</i>}Si~6+<i>x~</i>
;
_journal_coeditor_code SN5051
_journal_date_accepted 2007-06-18
_journal_date_recd_electronic 2007-02-08
_journal_issue 4
_journal_name_full 'Acta Crystallographica Section B'
_journal_page_first 551
_journal_page_last 560
_journal_paper_category FA
_journal_paper_doi 10.1107/S0108768107029709
_journal_volume 63
_journal_year 2007
_chemical_formula_sum 'Al11 Co6 Si6'
_chemical_formula_weight 818.9
_space_group_IT_number 62
_symmetry_cell_setting orthorhombic
_symmetry_space_group_name_Hall '-P 2ac 2n'
_symmetry_space_group_name_H-M 'P n m a'
_atom_sites_solution_primary direct
_atom_sites_solution_secondary difmap
_audit_creation_method 'WinGX routine CIF_UPDATE'
_cell_angle_alpha 90.00
_cell_angle_beta 90.00
_cell_angle_gamma 90.00
_cell_formula_units_Z 2
_cell_length_a 21.3536(9)
_cell_length_b 4.0420(3)
_cell_length_c 7.2723(6)
_cell_measurement_temperature 295(2)
_cell_volume 627.68(7)
_computing_cell_refinement 'CSD (Akselrud, 1993)'
_computing_data_collection 'CrystalClear (Rigaku Corp., 2000)'
_computing_data_reduction 'CrystalClear (Rigaku Corp., 2000)'
_computing_structure_refinement 'CSD (Akselrud, 1993)'
_diffrn_ambient_temperature 295.15
_diffrn_detector_area_resol_mean 14.6199
_diffrn_measured_fraction_theta_full 0.993
_diffrn_measured_fraction_theta_max 0.993
_diffrn_measurement_device 'Rigaku AFC7'
_diffrn_measurement_method oscillation
_diffrn_radiation_monochromator 'Graphite Monochromator'
_diffrn_radiation_source 'Sealed Tube'
_diffrn_radiation_type MoK\a
_diffrn_radiation_wavelength 0.71073
_diffrn_reflns_av_R_equivalents 0.027
_diffrn_reflns_av_sigmaI/netI 0.017
_diffrn_reflns_limit_h_max 31
_diffrn_reflns_limit_h_min -31
_diffrn_reflns_limit_k_max 3
_diffrn_reflns_limit_k_min -6
_diffrn_reflns_limit_l_max 10
_diffrn_reflns_limit_l_min -9
_diffrn_reflns_number 7620
_diffrn_reflns_reduction_process 'Lp corrections applied'
_diffrn_reflns_theta_full 31.99
_diffrn_reflns_theta_max 31.99
_diffrn_reflns_theta_min 1.91
_exptl_absorpt_coefficient_mu 9.06
_exptl_absorpt_correction_T_max 0.6868
_exptl_absorpt_correction_T_min 0.4553
_exptl_absorpt_correction_type multi-scan
_exptl_absorpt_process_details 'CrystalClear (Rigaku Corp., 2000), '
_exptl_crystal_colour grey
_exptl_crystal_density_diffrn 4.330
_exptl_crystal_density_method 'not measured'
_exptl_crystal_description prism-like
_exptl_crystal_F_000 778
_exptl_crystal_size_max 0.140
_exptl_crystal_size_mid 0.035
_exptl_crystal_size_min 0.030
_refine_diff_density_max 1.639
_refine_diff_density_min -1.096
_refine_ls_extinction_coef 0.0244(7)
_refine_ls_extinction_expression Fc^*^=kFc[1+0.001xFc^2^\l^3^/sin(2\q)]^-1/4^
_refine_ls_extinction_method SHELXL
_refine_ls_goodness_of_fit_ref 1.030
_refine_ls_matrix_type full
_refine_ls_number_parameters 77
_refine_ls_number_reflns 1201
_refine_ls_number_restraints 0
_refine_ls_R_factor_gt 0.027
_refine_ls_shift/su_max 0.001
_refine_ls_structure_factor_coef F
_refine_ls_weighting_details 'calc w=1/[\s^2^(Fo^2^)+(0.0188P)^2^+1.4157P] where P=(Fo^2^+2Fc^2^)/3'
_refine_ls_weighting_scheme calc
_refine_ls_wR_factor_ref 0.047
_reflns_number_gt 1201
_reflns_number_total 1210
_reflns_threshold_expression >2sigma(I)
_cod_data_source_file sn5051.cif
_cod_data_source_block Co6Al11Si6_pnma
_cod_depositor_comments
;
The following automatic conversions were performed:
'_exptl_absorpt_correction_type' value 'Multi-scan' changed to
'multi-scan' according to
'/home/saulius/struct/CIF-dictionaries/cif_core.dic' dictionary named
'cif_core.dic' version 2.4.1 from 2010-06-29.

Automatic conversion script
Id: cif_fix_enum 1527 2010-12-29 10:47:43Z saulius 

The following automatic conversions were performed:

'_exptl_absorpt_correction_type' value 'Multi-scan' changed to
'multi-scan' according to
/home/saulius/struct/CIF-dictionaries/cif_core.dic dictionary named
'cif_core.dic' version 2.4.1 from 2010-06-29.

Automatic conversion script
Id: cif_fix_values 1715 2011-07-08 13:25:40Z adriana 
;
_cod_database_code 2102924

loop_
_symmetry_equiv_pos_as_xyz
x,y,z
1/2-x,1/2+y,1/2+z
x,1/2-y,z
1/2-x,-y,1/2+z
-x,-y,-z
-1/2+x,-1/2-y,-1/2-z
-x,-1/2+y,-z
-1/2+x,y,-1/2-z

loop_
_atom_site_type_symbol
_atom_site_label
_atom_site_fract_x
_atom_site_fract_y
_atom_site_fract_z
_atom_site_U_iso_or_equiv
_atom_site_adp_type
_atom_site_occupancy
Co Co1 0.54226(3) 0.25 0.49381(9) 0.0074(2) Uani 1.
Co Co2 0.22762(3) 0.25 0.87550(9) 0.0078(2) Uani 1.
Co Co3 0.91187(3) 0.25 0.46545(9) 0.0070(2) Uani 1.
Al Al1 0.03447(8) 0.25 0.4378(2) 0.0121(4) Uani 1.
Al Al2 0.11743(8) 0.25 0.7250(2) 0.0115(4) Uani 1.
Al Al3 0.27540(9) 0.25 0.5637(2) 0.0129(4) Uani 1.
Al Al4 0.79737(7) 0.25 0.3137(2) 0.0097(4) Uani 1.
Al Al5 0.43628(8) 0.25 0.6941(2) 0.0114(4) Uani 1.
Al Al6 0.1665(2) 0.25 0.3940(6) 0.0273(12) Uani 0.5
Si Si1 0.64450(6) 0.25 0.4283(2) 0.0109(3) Uani 1.
Si Si2 0.45372(6) 0.25 0.3242(2) 0.0077(3) Uani 1.
Si Si3 0.32961(9) 0.4322(6) 0.8611(3) 0.0147(5) Uani 0.5

loop_
_atom_site_aniso_label
_atom_site_aniso_U_11
_atom_site_aniso_U_22
_atom_site_aniso_U_33
_atom_site_aniso_U_12
_atom_site_aniso_U_13
_atom_site_aniso_U_23
Co1 0.0063(3) 0.0059(3) 0.0098(3) 0 -0.0009(2) 0
Co2 0.0074(3) 0.0079(3) 0.0081(3) 0 0.0022(2) 0
Co3 0.0075(3) 0.0080(3) 0.0054(3) 0 0.0006(2) 0
Al1 0.0127(7) 0.0064(7) 0.0171(7) 0 -0.0063(6) 0
Al2 0.0117(7) 0.0067(6) 0.0161(7) 0 -0.0033(6) 0
Al3 0.0241(8) 0.0056(6) 0.0091(6) 0 0.0067(6) 0
Al4 0.0111(6) 0.0096(7) 0.0085(6) 0 0.0000(5) 0
Al5 0.0170(7) 0.0106(7) 0.0067(6) 0 0.0019(5) 0
Al6 0.029(2) 0.041(3) 0.012(2) 0 -0.0032(15) 0
Si1 0.0078(5) 0.0123(6) 0.0126(6) 0 -0.0028(5) 0
Si2 0.0097(5) 0.0075(6) 0.0060(5) 0 -0.0019(4) 0
Si3 0.0079(7) 0.0252(11) 0.0109(8) -0.0009(8) -0.0007(6) 0.0077(8)

loop_
_atom_type_symbol
_atom_type_description
_atom_type_scat_dispersion_real
_atom_type_scat_dispersion_imag
_atom_type_scat_source
Al Al 0.0645 0.0514 'International Tables Vol C Tables 4.2.6.8 and 6.1.1.4'
Si Si 0.0817 0.0704 'International Tables Vol C Tables 4.2.6.8 and 6.1.1.4'
Co Co 0.3494 0.9721 'International Tables Vol C Tables 4.2.6.8 and 6.1.1.4'

loop_
_geom_angle_atom_site_label_1
_geom_angle_atom_site_label_2
_geom_angle_atom_site_label_3
_geom_angle_site_symmetry_1
_geom_angle_site_symmetry_3
_geom_angle
_geom_angle_publ_flag
Si1 Co1 Si2 . . 134.56(6) no
Si1 Co1 Si2 . 5_656 94.71(5) no
Si1 Co1 Si2 . 5_666 94.71(5) no
Si1 Co1 Al5 . 5_656 72.68(5) no
Si1 Co1 Al5 . 5_666 72.68(5) no
Si1 Co1 Al2 . 6_667 64.18(5) no
Si1 Co1 Al5 . . 159.54(6) no
Si1 Co1 Co1 . 5_656 131.11(5) no
Si1 Co1 Co1 . 5_666 131.11(5) no
Si1 Co1 Al1 . 6_666 80.72(5) no
Si2 Co1 Si2 . 5_656 109.21(5) no
Si2 Co1 Si2 . 5_666 109.21(5) no
Si2 Co1 Al5 . 5_656 81.59(5) no
Si2 Co1 Al5 . 5_666 81.59(5) no
Si2 Co1 Al2 . 6_667 161.25(6) no
Si2 Co1 Al5 . . 65.89(4) no
Si2 Co1 Co1 . 5_656 57.36(3) no
Si2 Co1 Co1 . 5_666 57.36(3) no
Si2 Co1 Al1 . 6_666 53.84(4) no
Si2 Co1 Si2 5_656 5_666 113.44(5) no
Si2 Co1 Al5 5_656 5_656 67.31(5) no
Si2 Co1 Al5 5_656 5_666 167.30(5) no
Si2 Co1 Al2 5_656 6_667 63.08(4) no
Si2 Co1 Al5 5_656 . 74.54(4) no
Si2 Co1 Co1 5_656 5_656 51.85(3) no
Si2 Co1 Co1 5_656 5_666 128.95(4) no
Si2 Co1 Al1 5_656 6_666 123.28(5) no
Si2 Co1 Al5 5_666 5_656 167.30(5) no
Si2 Co1 Al5 5_666 5_666 67.31(5) no
Si2 Co1 Al2 5_666 6_667 63.08(4) no
Si2 Co1 Al5 5_666 . 74.54(4) no
Si2 Co1 Co1 5_666 5_656 128.95(4) no
Si2 Co1 Co1 5_666 5_666 51.85(3) no
Si2 Co1 Al1 5_666 6_666 123.28(5) no
Al5 Co1 Al5 5_656 5_666 109.00(5) no
Al5 Co1 Al2 5_656 6_667 108.61(5) no
Al5 Co1 Al5 5_656 . 116.95(5) no
Al5 Co1 Co1 5_656 5_656 62.24(4) no
Al5 Co1 Co1 5_656 5_666 138.42(5) no
Al5 Co1 Al1 5_656 6_666 57.32(4) no
Al5 Co1 Al2 5_666 6_667 108.61(5) no
Al5 Co1 Al5 5_666 . 116.95(5) no
Al5 Co1 Co1 5_666 5_656 138.42(5) no
Al5 Co1 Co1 5_666 5_666 62.24(4) no
Al5 Co1 Al1 5_666 6_666 57.32(4) no
Al2 Co1 Al5 6_667 . 95.36(5) no
Al2 Co1 Co1 6_667 5_656 112.64(4) no
Al2 Co1 Co1 6_667 5_666 112.64(4) no
Al2 Co1 Al1 6_667 6_666 144.91(5) no
Al5 Co1 Co1 . 5_656 54.71(3) no
Al5 Co1 Co1 . 5_666 54.71(3) no
Al5 Co1 Al1 . 6_666 119.73(5) no
Co1 Co1 Co1 5_656 5_666 96.40(3) no
Co1 Co1 Al1 5_656 6_666 89.88(4) no
Co1 Co1 Al1 5_666 6_666 89.88(4) no
Si1 Co2 Si3 6_567 . 140.01(7) no
Si1 Co2 Si3 6_567 3_555 140.01(7) no
Si1 Co2 Al3 6_567 2_555 68.17(5) no
Si1 Co2 Al3 6_567 2_545 68.17(5) no
Si1 Co2 Al3 6_567 . 153.02(6) no
Si1 Co2 Al4 6_567 5_656 100.26(5) no
Si1 Co2 Al4 6_567 5_666 100.26(5) no
Si1 Co2 Al2 6_567 . 63.74(5) no
Si1 Co2 Al4 6_567 6_567 84.58(5) no
Si1 Co2 Al6 6_567 2_555 123.56(8) no
Si1 Co2 Al6 6_567 2_545 123.56(8) no
Si3 Co2 Si3 . 3_555 37.33(8) no
Si3 Co2 Al3 . 2_555 77.63(7) no
Si3 Co2 Al3 . 2_545 108.39(7) no
Si3 Co2 Al3 . . 64.54(7) no
Si3 Co2 Al4 . 5_656 115.80(7) no
Si3 Co2 Al4 . 5_666 85.31(7) no
Si3 Co2 Al2 . . 147.01(7) no
Si3 Co2 Al4 . 6_567 61.15(6) no
Si3 Co2 Al6 . 2_555 23.66(9) no
Si3 Co2 Al6 . 2_545 60.67(9) no
Si3 Co2 Al3 3_555 2_555 108.39(7) no
Si3 Co2 Al3 3_555 2_545 77.63(7) no
Si3 Co2 Al3 3_555 . 64.54(7) no
Si3 Co2 Al4 3_555 5_656 85.31(7) no
Si3 Co2 Al4 3_555 5_666 115.80(7) no
Si3 Co2 Al2 3_555 . 147.01(7) no
Si3 Co2 Al4 3_555 6_567 61.15(6) no
Si3 Co2 Al6 3_555 2_555 60.67(9) no
Si3 Co2 Al6 3_555 2_545 23.66(9) no
Al3 Co2 Al3 2_555 2_545 111.73(6) no
Al3 Co2 Al3 2_555 . 121.47(6) no
Al3 Co2 Al4 2_555 5_656 166.16(6) no
Al3 Co2 Al4 2_555 5_666 68.53(5) no
Al3 Co2 Al2 2_555 . 102.26(5) no
Al3 Co2 Al4 2_555 6_567 63.03(5) no
Al3 Co2 Al6 2_555 2_555 56.22(8) no
Al3 Co2 Al6 2_555 2_545 123.08(8) no
Al3 Co2 Al3 2_545 . 121.47(6) no
Al3 Co2 Al4 2_545 5_656 68.53(5) no
Al3 Co2 Al4 2_545 5_666 166.16(6) no
Al3 Co2 Al2 2_545 . 102.26(5) no
Al3 Co2 Al4 2_545 6_567 63.03(5) no
Al3 Co2 Al6 2_545 2_555 123.08(8) no
Al3 Co2 Al6 2_545 2_545 56.22(8) no
Al3 Co2 Al4 . 5_656 65.56(5) no
Al3 Co2 Al4 . 5_666 65.56(5) no
Al3 Co2 Al2 . . 89.28(5) no
Al3 Co2 Al4 . 6_567 122.40(5) no
Al3 Co2 Al6 . 2_555 74.61(8) no
Al3 Co2 Al6 . 2_545 74.61(8) no
Al4 Co2 Al4 5_656 5_666 107.73(5) no
Al4 Co2 Al2 5_656 . 64.83(5) no
Al4 Co2 Al4 5_656 6_567 125.20(5) no
Al4 Co2 Al6 5_656 2_555 136.12(8) no
Al4 Co2 Al6 5_656 2_545 69.24(8) no
Al4 Co2 Al2 5_666 . 64.83(5) no
Al4 Co2 Al4 5_666 6_567 125.20(5) no
Al4 Co2 Al6 5_666 2_555 69.24(8) no
Al4 Co2 Al6 5_666 2_545 136.12(8) no
Al2 Co2 Al4 . 6_567 148.32(5) no
Al2 Co2 Al6 . 2_555 133.96(8) no
Al2 Co2 Al6 . 2_545 133.96(8) no
Al4 Co2 Al6 6_567 2_555 63.46(7) no
Al4 Co2 Al6 6_567 2_545 63.46(7) no
Al6 Co2 Al6 2_555 2_545 83.46(10) no
Si3 Co3 Si3 6_667 8_657 37.61(8) no
Si3 Co3 Si2 6_667 6_666 143.97(7) no
Si3 Co3 Al1 6_667 5_656 86.24(7) no
Si3 Co3 Al1 6_667 5_666 118.11(7) no
Si3 Co3 Al2 6_667 5_656 81.64(7) no
Si3 Co3 Al2 6_667 5_666 111.71(7) no
Si3 Co3 Al5 6_667 6_667 67.54(7) no
Si3 Co3 Al1 6_667 1_655 143.99(7) no
Si3 Co3 Al4 6_667 . 61.74(6) no
Si3 Co3 Al6 6_667 5_656 27.30(9) no
Si3 Co3 Al6 6_667 5_666 64.80(9) no
Si3 Co3 Si2 8_657 6_666 143.97(7) no
Si3 Co3 Al1 8_657 5_656 118.11(7) no
Si3 Co3 Al1 8_657 5_666 86.24(7) no
Si3 Co3 Al2 8_657 5_656 111.71(7) no
Si3 Co3 Al2 8_657 5_666 81.64(7) no
Si3 Co3 Al5 8_657 6_667 67.54(7) no
Si3 Co3 Al1 8_657 1_655 143.99(7) no
Si3 Co3 Al4 8_657 . 61.74(6) no
Si3 Co3 Al6 8_657 5_656 64.80(9) no
Si3 Co3 Al6 8_657 5_666 27.30(9) no
Si2 Co3 Al1 6_666 5_656 94.73(5) no
Si2 Co3 Al1 6_666 5_666 94.73(5) no
Si2 Co3 Al2 6_666 5_656 65.95(5) no
Si2 Co3 Al2 6_666 5_666 65.95(5) no
Si2 Co3 Al5 6_666 6_667 145.12(5) no
Si2 Co3 Al1 6_666 1_655 62.61(4) no
Si2 Co3 Al4 6_666 . 88.69(5) no
Si2 Co3 Al6 6_666 5_656 124.49(8) no
Si2 Co3 Al6 6_666 5_666 124.49(8) no
Al1 Co3 Al1 5_656 5_666 112.72(6) no
Al1 Co3 Al2 5_656 5_656 67.05(5) no
Al1 Co3 Al2 5_656 5_666 160.21(6) no
Al1 Co3 Al5 5_656 6_667 67.61(5) no
Al1 Co3 Al1 5_656 1_655 63.35(5) no
Al1 Co3 Al4 5_656 . 123.33(5) no
Al1 Co3 Al6 5_656 5_656 65.01(8) no
Al1 Co3 Al6 5_656 5_666 140.60(9) no
Al1 Co3 Al2 5_666 5_656 160.21(6) no
Al1 Co3 Al2 5_666 5_666 67.05(5) no
Al1 Co3 Al5 5_666 6_667 67.61(5) no
Al1 Co3 Al1 5_666 1_655 63.35(5) no
Al1 Co3 Al4 5_666 . 123.33(5) no
Al1 Co3 Al6 5_666 5_656 140.60(9) no
Al1 Co3 Al6 5_666 5_666 65.01(8) no
Al2 Co3 Al2 5_656 5_666 106.12(5) no
Al2 Co3 Al5 5_656 6_667 125.94(5) no
Al2 Co3 Al1 5_656 1_655 101.81(5) no
Al2 Co3 Al4 5_656 . 63.20(4) no
Al2 Co3 Al6 5_656 5_656 58.54(8) no
Al2 Co3 Al6 5_656 5_666 128.73(8) no
Al2 Co3 Al5 5_666 6_667 125.94(5) no
Al2 Co3 Al1 5_666 1_655 101.81(5) no
Al2 Co3 Al4 5_666 . 63.20(4) no
Al2 Co3 Al6 5_666 5_656 128.73(8) no
Al2 Co3 Al6 5_666 5_666 58.54(8) no
Al5 Co3 Al1 6_667 1_655 82.50(5) no
Al5 Co3 Al4 6_667 . 126.19(5) no
Al5 Co3 Al6 6_667 5_656 76.53(8) no
Al5 Co3 Al6 6_667 5_666 76.53(8) no
Al1 Co3 Al4 1_655 . 151.31(5) no
Al1 Co3 Al6 1_655 5_656 128.32(8) no
Al1 Co3 Al6 1_655 5_666 128.32(8) no
Al4 Co3 Al6 . 5_656 66.92(8) no
Al4 Co3 Al6 . 5_666 66.92(8) no
Al6 Co3 Al6 5_656 5_666 91.75(10) no
Co3 Al1 Co3 5_656 5_666 112.72(6) no
Co3 Al1 Si2 5_656 6_566 122.12(7) no
Co3 Al1 Co3 5_656 1_455 116.64(6) no
Co3 Al1 Al1 5_656 5_556 61.96(5) no
Co3 Al1 Al1 5_656 5_566 142.70(7) no
Co3 Al1 Al2 5_656 . 58.24(4) no
Co3 Al1 Al5 5_656 2_554 133.55(7) no
Co3 Al1 Al5 5_656 2_544 57.96(4) no
Co3 Al1 Al6 5_656 . 64.12(8) no
Co3 Al1 Co1 5_656 6_566 105.33(5) no
Co3 Al1 Si3 5_656 2_544 45.02(5) no
Co3 Al1 Si3 5_656 4_564 87.53(6) no
Co3 Al1 Si2 5_666 6_566 122.12(7) no
Co3 Al1 Co3 5_666 1_455 116.64(6) no
Co3 Al1 Al1 5_666 5_556 142.70(7) no
Co3 Al1 Al1 5_666 5_566 61.96(5) no
Co3 Al1 Al2 5_666 . 58.24(4) no
Co3 Al1 Al5 5_666 2_554 57.96(4) no
Co3 Al1 Al5 5_666 2_544 133.55(7) no
Co3 Al1 Al6 5_666 . 64.12(8) no
Co3 Al1 Co1 5_666 6_566 105.33(5) no
Co3 Al1 Si3 5_666 2_544 87.53(6) no
Co3 Al1 Si3 5_666 4_564 45.02(5) no
Si2 Al1 Co3 6_566 1_455 52.24(4) no
Si2 Al1 Al1 6_566 5_556 83.15(6) no
Si2 Al1 Al1 6_566 5_566 83.15(6) no
Si2 Al1 Al2 6_566 . 178.15(7) no
Si2 Al1 Al5 6_566 2_554 71.08(5) no
Si2 Al1 Al5 6_566 2_544 71.08(5) no
Si2 Al1 Al6 6_566 . 125.70(9) no
Si2 Al1 Co1 6_566 6_566 45.18(4) no
Si2 Al1 Si3 6_566 2_544 118.43(7) no
Si2 Al1 Si3 6_566 4_564 118.43(7) no
Co3 Al1 Al1 1_455 5_556 54.69(4) no
Co3 Al1 Al1 1_455 5_566 54.69(4) no
Co3 Al1 Al2 1_455 . 125.91(6) no
Co3 Al1 Al5 1_455 2_554 105.96(6) no
Co3 Al1 Al5 1_455 2_544 105.96(6) no
Co3 Al1 Al6 1_455 . 177.94(10) no
Co3 Al1 Co1 1_455 6_566 97.43(5) no
Co3 Al1 Si3 1_455 2_544 155.68(7) no
Co3 Al1 Si3 1_455 4_564 155.68(7) no
Al1 Al1 Al1 5_556 5_566 98.94(6) no
Al1 Al1 Al2 5_556 . 95.65(6) no
Al1 Al1 Al5 5_556 2_554 154.23(7) no
Al1 Al1 Al5 5_556 2_544 77.71(6) no
Al1 Al1 Al6 5_556 . 126.04(10) no
Al1 Al1 Co1 5_556 6_566 111.66(6) no
Al1 Al1 Si3 5_556 2_544 104.75(7) no
Al1 Al1 Si3 5_556 4_564 149.37(8) no
Al1 Al1 Al2 5_566 . 95.65(6) no
Al1 Al1 Al5 5_566 2_554 77.71(6) no
Al1 Al1 Al5 5_566 2_544 154.23(7) no
Al1 Al1 Al6 5_566 . 126.04(10) no
Al1 Al1 Co1 5_566 6_566 111.66(6) no
Al1 Al1 Si3 5_566 2_544 149.37(8) no
Al1 Al1 Si3 5_566 4_564 104.75(7) no
Al2 Al1 Al5 . 2_554 110.08(6) no
Al2 Al1 Al5 . 2_544 110.08(6) no
Al2 Al1 Al6 . . 56.15(8) no
Al2 Al1 Co1 . 6_566 136.66(6) no
Al2 Al1 Si3 . 2_544 63.22(6) no
Al2 Al1 Si3 . 4_564 63.22(6) no
Al5 Al1 Al5 2_554 2_544 94.17(6) no
Al5 Al1 Al6 2_554 . 72.72(8) no
Al5 Al1 Co1 2_554 6_566 49.21(4) no
Al5 Al1 Si3 2_554 2_544 88.67(6) no
Al5 Al1 Si3 2_554 4_564 52.63(5) no
Al5 Al1 Al6 2_544 . 72.72(8) no
Al5 Al1 Co1 2_544 6_566 49.21(4) no
Al5 Al1 Si3 2_544 2_544 52.63(5) no
Al5 Al1 Si3 2_544 4_564 88.67(6) no
Al6 Al1 Co1 . 6_566 80.51(8) no
Al6 Al1 Si3 . 2_544 23.88(8) no
Al6 Al1 Si3 . 4_564 23.88(8) no
Co1 Al1 Si3 6_566 2_544 77.26(5) no
Co1 Al1 Si3 6_566 4_564 77.26(5) no
Si3 Al1 Si3 2_544 4_564 46.98(6) no
Co3 Al2 Co3 5_656 5_666 106.12(6) no
Co3 Al2 Si1 5_656 6_567 126.10(7) no
Co3 Al2 Co2 5_656 . 117.08(6) no
Co3 Al2 Co1 5_656 6_567 106.15(6) no
Co3 Al2 Al6 5_656 . 66.20(9) no
Co3 Al2 Si2 5_656 2_555 128.44(6) no
Co3 Al2 Si2 5_656 2_545 52.62(4) no
Co3 Al2 Al4 5_656 5_656 61.15(4) no
Co3 Al2 Al4 5_656 5_666 134.36(7) no
Co3 Al2 Al1 5_656 . 54.71(4) no
Co3 Al2 Si3 5_656 2_544 45.82(5) no
Co3 Al2 Si3 5_656 4_564 87.40(6) no
Co3 Al2 Si1 5_666 6_567 126.10(7) no
Co3 Al2 Co2 5_666 . 117.08(6) no
Co3 Al2 Co1 5_666 6_567 106.15(6) no
Co3 Al2 Al6 5_666 . 66.20(9) no
Co3 Al2 Si2 5_666 2_555 52.62(4) no
Co3 Al2 Si2 5_666 2_545 128.44(6) no
Co3 Al2 Al4 5_666 5_656 134.36(7) no
Co3 Al2 Al4 5_666 5_666 61.15(4) no
Co3 Al2 Al1 5_666 . 54.71(4) no
Co3 Al2 Si3 5_666 2_544 87.40(6) no
Co3 Al2 Si3 5_666 4_564 45.82(5) no
Si1 Al2 Co2 6_567 . 52.14(4) no
Si1 Al2 Co1 6_567 6_567 51.04(4) no
Si1 Al2 Al6 6_567 . 143.58(10) no
Si1 Al2 Si2 6_567 2_555 82.05(6) no
Si1 Al2 Si2 6_567 2_545 82.05(6) no
Si1 Al2 Al4 6_567 5_656 87.22(6) no
Si1 Al2 Al4 6_567 5_666 87.22(6) no
Si1 Al2 Al1 6_567 . 152.61(7) no
Si1 Al2 Si3 6_567 2_544 137.59(7) no
Si1 Al2 Si3 6_567 4_564 137.59(7) no
Co2 Al2 Co1 . 6_567 103.18(5) no
Co2 Al2 Al6 . . 91.44(9) no
Co2 Al2 Si2 . 2_555 114.09(6) no
Co2 Al2 Si2 . 2_545 114.09(6) no
Co2 Al2 Al4 . 5_656 55.94(4) no
Co2 Al2 Al4 . 5_666 55.94(4) no
Co2 Al2 Al1 . . 155.25(7) no
Co2 Al2 Si3 . 2_544 91.65(6) no
Co2 Al2 Si3 . 4_564 91.65(6) no
Co1 Al2 Al6 6_567 . 165.37(10) no
Co1 Al2 Si2 6_567 2_555 55.07(4) no
Co1 Al2 Si2 6_567 2_545 55.07(4) no
Co1 Al2 Al4 6_567 5_656 119.46(6) no
Co1 Al2 Al4 6_567 5_666 119.46(6) no
Co1 Al2 Al1 6_567 . 101.57(6) no
Co1 Al2 Si3 6_567 2_544 151.90(7) no
Co1 Al2 Si3 6_567 4_564 151.90(7) no
Al6 Al2 Si2 . 2_555 118.82(10) no
Al6 Al2 Si2 . 2_545 118.82(10) no
Al6 Al2 Al4 . 5_656 68.92(9) no
Al6 Al2 Al4 . 5_666 68.92(9) no
Al6 Al2 Al1 . . 63.81(9) no
Al6 Al2 Si3 . 2_544 24.05(9) no
Al6 Al2 Si3 . 4_564 24.05(9) no
Si2 Al2 Si2 2_555 2_545 100.47(6) no
Si2 Al2 Al4 2_555 5_656 168.82(7) no
Si2 Al2 Al4 2_555 5_666 81.05(5) no
Si2 Al2 Al1 2_555 . 80.53(6) no
Si2 Al2 Si3 2_555 2_544 138.67(7) no
Si2 Al2 Si3 2_555 4_564 97.15(6) no
Si2 Al2 Al4 2_545 5_656 81.05(5) no
Si2 Al2 Al4 2_545 5_666 168.82(7) no
Si2 Al2 Al1 2_545 . 80.53(6) no
Si2 Al2 Si3 2_545 2_544 97.15(6) no
Si2 Al2 Si3 2_545 4_564 138.67(7) no
Al4 Al2 Al4 5_656 5_666 95.34(6) no
Al4 Al2 Al1 5_656 . 110.61(6) no
Al4 Al2 Si3 5_656 2_544 51.21(5) no
Al4 Al2 Si3 5_656 4_564 88.63(6) no
Al4 Al2 Al1 5_666 . 110.61(6) no
Al4 Al2 Si3 5_666 2_544 88.63(6) no
Al4 Al2 Si3 5_666 4_564 51.21(5) no
Al1 Al2 Si3 . 2_544 65.90(6) no
Al1 Al2 Si3 . 4_564 65.90(6) no
Si3 Al2 Si3 2_544 4_564 48.10(6) no
Co2 Al3 Co2 2_554 2_544 111.73(6) no
Co2 Al3 Co2 2_554 . 120.02(6) no
Co2 Al3 Si3 2_554 . 104.31(8) no
Co2 Al3 Si3 2_554 3_555 136.33(8) no
Co2 Al3 Al6 2_554 . 73.38(9) no
Co2 Al3 Si1 2_554 5_656 131.39(7) no
Co2 Al3 Si1 2_554 5_666 52.97(4) no
Co2 Al3 Al4 2_554 5_656 142.11(7) no
Co2 Al3 Al4 2_554 5_666 63.29(5) no
Co2 Al3 Al4 2_554 6_566 56.77(4) no
Co2 Al3 Si3 2_554 2_544 93.43(7) no
Co2 Al3 Si3 2_554 4_564 49.08(5) no
Co2 Al3 Co2 2_544 . 120.02(6) no
Co2 Al3 Si3 2_544 . 136.33(8) no
Co2 Al3 Si3 2_544 3_555 104.31(8) no
Co2 Al3 Al6 2_544 . 73.38(9) no
Co2 Al3 Si1 2_544 5_656 52.97(4) no
Co2 Al3 Si1 2_544 5_666 131.39(7) no
Co2 Al3 Al4 2_544 5_656 63.29(5) no
Co2 Al3 Al4 2_544 5_666 142.11(7) no
Co2 Al3 Al4 2_544 6_566 56.77(4) no
Co2 Al3 Si3 2_544 2_544 49.08(5) no
Co2 Al3 Si3 2_544 4_564 93.43(7) no
Co2 Al3 Si3 . . 54.22(6) no
Co2 Al3 Si3 . 3_555 54.22(6) no
Co2 Al3 Al6 . . 93.72(9) no
Co2 Al3 Si1 . 5_656 104.17(6) no
Co2 Al3 Si1 . 5_666 104.17(6) no
Co2 Al3 Al4 . 5_656 57.50(4) no
Co2 Al3 Al4 . 5_666 57.50(4) no
Co2 Al3 Al4 . 6_566 165.48(7) no
Co2 Al3 Si3 . 2_544 98.19(7) no
Co2 Al3 Si3 . 4_564 98.19(7) no
Si3 Al3 Si3 . 3_555 33.43(7) no
Si3 Al3 Al6 . . 142.65(11) no
Si3 Al3 Si1 . 5_656 84.78(7) no
Si3 Al3 Si1 . 5_666 58.00(6) no
Si3 Al3 Al4 . 5_656 101.32(8) no
Si3 Al3 Al4 . 5_666 76.46(7) no
Si3 Al3 Al4 . 6_566 139.13(8) no
Si3 Al3 Si3 . 2_544 152.02(9) no
Si3 Al3 Si3 . 4_564 129.40(9) no
Si3 Al3 Al6 3_555 . 142.65(11) no
Si3 Al3 Si1 3_555 5_656 58.00(6) no
Si3 Al3 Si1 3_555 5_666 84.78(7) no
Si3 Al3 Al4 3_555 5_656 76.46(7) no
Si3 Al3 Al4 3_555 5_666 101.32(8) no
Si3 Al3 Al4 3_555 6_566 139.13(8) no
Si3 Al3 Si3 3_555 2_544 129.40(9) no
Si3 Al3 Si3 3_555 4_564 152.02(9) no
Al6 Al3 Si1 . 5_656 125.51(10) no
Al6 Al3 Si1 . 5_666 125.51(10) no
Al6 Al3 Al4 . 5_656 69.30(9) no
Al6 Al3 Al4 . 5_666 69.30(9) no
Al6 Al3 Al4 . 6_566 71.75(9) no
Al6 Al3 Si3 . 2_544 26.10(9) no
Al6 Al3 Si3 . 4_564 26.10(9) no
Si1 Al3 Si1 5_656 5_666 99.49(6) no
Si1 Al3 Al4 5_656 5_656 78.07(6) no
Si1 Al3 Al4 5_656 5_666 159.28(7) no
Si1 Al3 Al4 5_656 6_566 85.00(6) no
Si1 Al3 Si3 5_656 2_544 99.68(7) no
Si1 Al3 Si3 5_656 4_564 145.82(8) no
Si1 Al3 Al4 5_666 5_656 159.28(7) no
Si1 Al3 Al4 5_666 5_666 78.07(6) no
Si1 Al3 Al4 5_666 6_566 85.00(6) no
Si1 Al3 Si3 5_666 2_544 145.82(8) no
Si1 Al3 Si3 5_666 4_564 99.68(7) no
Al4 Al3 Al4 5_656 5_666 96.88(6) no
Al4 Al3 Al4 5_656 6_566 114.99(7) no
Al4 Al3 Si3 5_656 2_544 53.62(6) no
Al4 Al3 Si3 5_656 4_564 93.04(7) no
Al4 Al3 Al4 5_666 6_566 114.99(7) no
Al4 Al3 Si3 5_666 2_544 93.04(7) no
Al4 Al3 Si3 5_666 4_564 53.62(6) no
Al4 Al3 Si3 6_566 2_544 68.82(6) no
Al4 Al3 Si3 6_566 4_564 68.82(6) no
Si3 Al3 Si3 2_544 4_564 51.16(7) no
Co2 Al4 Co2 5_656 5_666 107.73(5) no
Co2 Al4 Si3 5_656 6_667 109.36(7) no
Co2 Al4 Si3 5_656 8_657 142.57(8) no
Co2 Al4 Co3 5_656 . 114.87(5) no
Co2 Al4 Al3 5_656 5_656 56.94(4) no
Co2 Al4 Al3 5_656 5_666 131.54(7) no
Co2 Al4 Co2 5_656 6_667 109.98(5) no
Co2 Al4 Al2 5_656 5_656 59.23(4) no
Co2 Al4 Al2 5_656 5_666 133.04(6) no
Co2 Al4 Al3 5_656 6_666 54.70(4) no
Co2 Al4 Al6 5_656 5_656 84.35(8) no
Co2 Al4 Al6 5_656 5_666 167.88(9) no
Co2 Al4 Al6 5_656 6_666 63.33(7) no
Co2 Al4 Si3 5_656 5_666 85.79(6) no
Co2 Al4 Si3 5_656 7_656 44.74(5) no
Co2 Al4 Si3 5_666 6_667 142.57(8) no
Co2 Al4 Si3 5_666 8_657 109.36(7) no
Co2 Al4 Co3 5_666 . 114.87(5) no
Co2 Al4 Al3 5_666 5_656 131.54(7) no
Co2 Al4 Al3 5_666 5_666 56.94(4) no
Co2 Al4 Co2 5_666 6_667 109.98(5) no
Co2 Al4 Al2 5_666 5_656 133.04(6) no
Co2 Al4 Al2 5_666 5_666 59.23(4) no
Co2 Al4 Al3 5_666 6_666 54.70(4) no
Co2 Al4 Al6 5_666 5_656 167.88(9) no
Co2 Al4 Al6 5_666 5_666 84.35(8) no
Co2 Al4 Al6 5_666 6_666 63.33(7) no
Co2 Al4 Si3 5_666 5_666 44.74(5) no
Co2 Al4 Si3 5_666 7_656 85.79(6) no
Si3 Al4 Si3 6_667 8_657 33.29(7) no
Si3 Al4 Co3 6_667 . 51.50(6) no
Si3 Al4 Al3 6_667 5_656 68.65(7) no
Si3 Al4 Al3 6_667 5_666 93.70(7) no
Si3 Al4 Co2 6_667 6_667 51.62(6) no
Si3 Al4 Al2 6_667 5_656 72.82(7) no
Si3 Al4 Al2 6_667 5_666 97.36(7) no
Si3 Al4 Al3 6_667 6_666 162.16(8) no
Si3 Al4 Al6 6_667 5_656 25.34(8) no
Si3 Al4 Al6 6_667 5_666 58.52(9) no
Si3 Al4 Al6 6_667 6_666 132.28(10) no
Si3 Al4 Si3 6_667 5_666 133.98(8) no
Si3 Al4 Si3 6_667 7_656 117.94(8) no
Si3 Al4 Co3 8_657 . 51.50(6) no
Si3 Al4 Al3 8_657 5_656 93.70(7) no
Si3 Al4 Al3 8_657 5_666 68.65(7) no
Si3 Al4 Co2 8_657 6_667 51.62(6) no
Si3 Al4 Al2 8_657 5_656 97.36(7) no
Si3 Al4 Al2 8_657 5_666 72.82(7) no
Si3 Al4 Al3 8_657 6_666 162.16(8) no
Si3 Al4 Al6 8_657 5_656 58.52(9) no
Si3 Al4 Al6 8_657 5_666 25.34(8) no
Si3 Al4 Al6 8_657 6_666 132.28(10) no
Si3 Al4 Si3 8_657 5_666 117.94(8) no
Si3 Al4 Si3 8_657 7_656 133.98(8) no
Co3 Al4 Al3 . 5_656 112.86(6) no
Co3 Al4 Al3 . 5_666 112.86(6) no
Co3 Al4 Co2 . 6_667 99.08(5) no
Co3 Al4 Al2 . 5_656 55.65(4) no
Co3 Al4 Al2 . 5_666 55.65(4) no
Co3 Al4 Al3 . 6_666 124.00(6) no
Co3 Al4 Al6 . 5_656 58.63(7) no
Co3 Al4 Al6 . 5_666 58.63(7) no
Co3 Al4 Al6 . 6_666 175.92(9) no
Co3 Al4 Si3 . 5_666 156.77(7) no
Co3 Al4 Si3 . 7_656 156.77(7) no
Al3 Al4 Al3 5_656 5_666 96.88(6) no
Al3 Al4 Co2 5_656 6_667 53.68(4) no
Al3 Al4 Al2 5_656 5_656 82.17(6) no
Al3 Al4 Al2 5_656 5_666 165.94(7) no
Al3 Al4 Al3 5_656 6_666 103.21(6) no
Al3 Al4 Al6 5_656 5_656 54.30(8) no
Al3 Al4 Al6 5_656 5_666 114.43(9) no
Al3 Al4 Al6 5_656 6_666 69.56(8) no
Al3 Al4 Si3 5_656 5_666 86.85(6) no
Al3 Al4 Si3 5_656 7_656 49.83(5) no
Al3 Al4 Co2 5_666 6_667 53.68(4) no
Al3 Al4 Al2 5_666 5_656 165.94(7) no
Al3 Al4 Al2 5_666 5_666 82.17(6) no
Al3 Al4 Al3 5_666 6_666 103.21(6) no
Al3 Al4 Al6 5_666 5_656 114.43(9) no
Al3 Al4 Al6 5_666 5_666 54.30(8) no
Al3 Al4 Al6 5_666 6_666 69.56(8) no
Al3 Al4 Si3 5_666 5_666 49.83(5) no
Al3 Al4 Si3 5_666 7_656 86.85(6) no
Co2 Al4 Al2 6_667 5_656 116.87(6) no
Co2 Al4 Al2 6_667 5_666 116.87(6) no
Co2 Al4 Al3 6_667 6_666 136.92(6) no
Co2 Al4 Al6 6_667 5_656 63.56(7) no
Co2 Al4 Al6 6_667 5_666 63.56(7) no
Co2 Al4 Al6 6_667 6_666 85.00(7) no
Co2 Al4 Si3 6_667 5_666 82.40(5) no
Co2 Al4 Si3 6_667 7_656 82.40(5) no
Al2 Al4 Al2 5_656 5_666 95.34(6) no
Al2 Al4 Al3 5_656 6_666 90.62(6) no
Al2 Al4 Al6 5_656 5_656 53.85(8) no
Al2 Al4 Al6 5_656 5_666 113.27(9) no
Al2 Al4 Al6 5_656 6_666 122.46(8) no
Al2 Al4 Si3 5_656 5_666 143.63(7) no
Al2 Al4 Si3 5_656 7_656 102.84(6) no
Al2 Al4 Al3 5_666 6_666 90.62(6) no
Al2 Al4 Al6 5_666 5_656 113.27(9) no
Al2 Al4 Al6 5_666 5_666 53.85(8) no
Al2 Al4 Al6 5_666 6_666 122.46(8) no
Al2 Al4 Si3 5_666 5_666 102.84(6) no
Al2 Al4 Si3 5_666 7_656 143.63(7) no
Al3 Al4 Al6 6_666 5_656 137.21(9) no
Al3 Al4 Al6 6_666 5_666 137.21(9) no
Al3 Al4 Al6 6_666 6_666 51.92(7) no
Al3 Al4 Si3 6_666 5_666 58.36(6) no
Al3 Al4 Si3 6_666 7_656 58.36(6) no
Al6 Al4 Al6 5_656 5_666 83.55(10) no
Al6 Al4 Al6 5_656 6_666 123.86(10) no
Al6 Al4 Si3 5_656 5_666 138.41(9) no
Al6 Al4 Si3 5_656 7_656 102.86(9) no
Al6 Al4 Al6 5_666 6_666 123.86(10) no
Al6 Al4 Si3 5_666 5_666 102.86(9) no
Al6 Al4 Si3 5_666 7_656 138.41(9) no
Al6 Al4 Si3 6_666 5_666 23.43(8) no
Al6 Al4 Si3 6_666 7_656 23.43(8) no
Si3 Al4 Si3 5_666 7_656 46.44(6) no
Co1 Al5 Co1 5_656 5_666 109.00(6) no
Co1 Al5 Co3 5_656 6_567 125.22(6) no
Co1 Al5 Si3 5_656 . 128.98(8) no
Co1 Al5 Si3 5_656 3_555 100.50(7) no
Co1 Al5 Co1 5_656 . 63.05(4) no
Co1 Al5 Si2 5_656 . 55.20(4) no
Co1 Al5 Al1 5_656 2_555 155.23(7) no
Co1 Al5 Al1 5_656 2_545 73.47(5) no
Co1 Al5 Si1 5_656 5_656 49.58(4) no
Co1 Al5 Si1 5_656 5_666 121.73(6) no
Co1 Al5 Si2 5_656 5_656 46.06(3) no
Co1 Al5 Si2 5_656 5_666 111.54(6) no
Co1 Al5 Al6 5_656 2_555 149.21(8) no
Co1 Al5 Al6 5_656 2_545 82.37(7) no
Co1 Al5 Co3 5_666 6_567 125.22(6) no
Co1 Al5 Si3 5_666 . 100.50(7) no
Co1 Al5 Si3 5_666 3_555 128.98(8) no
Co1 Al5 Co1 5_666 . 63.05(4) no
Co1 Al5 Si2 5_666 . 55.20(4) no
Co1 Al5 Al1 5_666 2_555 73.47(5) no
Co1 Al5 Al1 5_666 2_545 155.23(7) no
Co1 Al5 Si1 5_666 5_656 121.73(6) no
Co1 Al5 Si1 5_666 5_666 49.58(4) no
Co1 Al5 Si2 5_666 5_656 111.54(6) no
Co1 Al5 Si2 5_666 5_666 46.06(3) no
Co1 Al5 Al6 5_666 2_555 82.37(7) no
Co1 Al5 Al6 5_666 2_545 149.21(8) no
Co3 Al5 Si3 6_567 . 51.87(6) no
Co3 Al5 Si3 6_567 3_555 51.87(6) no
Co3 Al5 Co1 6_567 . 134.66(6) no
Co3 Al5 Si2 6_567 . 175.99(7) no
Co3 Al5 Al1 6_567 2_555 54.43(4) no
Co3 Al5 Al1 6_567 2_545 54.43(4) no
Co3 Al5 Si1 6_567 5_656 100.60(6) no
Co3 Al5 Si1 6_567 5_666 100.60(6) no
Co3 Al5 Si2 6_567 5_656 101.42(5) no
Co3 Al5 Si2 6_567 5_666 101.42(5) no
Co3 Al5 Al6 6_567 2_555 55.61(7) no
Co3 Al5 Al6 6_567 2_545 55.61(7) no
Si3 Al5 Si3 . 3_555 31.85(7) no
Si3 Al5 Co1 . . 163.41(8) no
Si3 Al5 Si2 . . 124.36(8) no
Si3 Al5 Al1 . 2_555 72.58(7) no
Si3 Al5 Al1 . 2_545 95.89(7) no
Si3 Al5 Si1 . 5_656 79.58(7) no
Si3 Al5 Si1 . 5_666 54.79(6) no
Si3 Al5 Si2 . 5_656 147.23(8) no
Si3 Al5 Si2 . 5_666 118.90(7) no
Si3 Al5 Al6 . 2_555 22.13(8) no
Si3 Al5 Al6 . 2_545 53.70(8) no
Si3 Al5 Co1 3_555 . 163.41(8) no
Si3 Al5 Si2 3_555 . 124.36(8) no
Si3 Al5 Al1 3_555 2_555 95.89(7) no
Si3 Al5 Al1 3_555 2_545 72.58(7) no
Si3 Al5 Si1 3_555 5_656 54.79(6) no
Si3 Al5 Si1 3_555 5_666 79.58(7) no
Si3 Al5 Si2 3_555 5_656 118.90(7) no
Si3 Al5 Si2 3_555 5_666 147.23(8) no
Si3 Al5 Al6 3_555 2_555 53.70(8) no
Si3 Al5 Al6 3_555 2_545 22.13(8) no
Co1 Al5 Si2 . . 49.35(4) no
Co1 Al5 Al1 . 2_555 99.05(6) no
Co1 Al5 Al1 . 2_545 99.05(6) no
Co1 Al5 Si1 . 5_656 110.22(6) no
Co1 Al5 Si1 . 5_666 110.22(6) no
Co1 Al5 Si2 . 5_656 48.70(3) no
Co1 Al5 Si2 . 5_666 48.70(3) no
Co1 Al5 Al6 . 2_555 142.47(8) no
Co1 Al5 Al6 . 2_545 142.47(8) no
Si2 Al5 Al1 . 2_555 127.23(7) no
Si2 Al5 Al1 . 2_545 127.23(7) no
Si2 Al5 Si1 . 5_656 76.69(5) no
Si2 Al5 Si1 . 5_666 76.69(5) no
Si2 Al5 Si2 . 5_656 81.59(5) no
Si2 Al5 Si2 . 5_666 81.59(5) no
Si2 Al5 Al6 . 2_555 121.64(8) no
Si2 Al5 Al6 . 2_545 121.64(8) no
Al1 Al5 Al1 2_555 2_545 94.17(6) no
Al1 Al5 Si1 2_555 5_656 150.64(7) no
Al1 Al5 Si1 2_555 5_666 79.35(5) no
Al1 Al5 Si2 2_555 5_656 109.47(6) no
Al1 Al5 Si2 2_555 5_666 51.60(4) no
Al1 Al5 Al6 2_555 2_555 54.71(7) no
Al1 Al5 Al6 2_555 2_545 108.33(8) no
Al1 Al5 Si1 2_545 5_656 79.35(5) no
Al1 Al5 Si1 2_545 5_666 150.64(7) no
Al1 Al5 Si2 2_545 5_656 51.60(4) no
Al1 Al5 Si2 2_545 5_666 109.47(6) no
Al1 Al5 Al6 2_545 2_555 108.33(8) no
Al1 Al5 Al6 2_545 2_545 54.71(7) no
Si1 Al5 Si1 5_656 5_666 92.31(5) no
Si1 Al5 Si2 5_656 5_656 89.00(5) no
Si1 Al5 Si2 5_656 5_666 157.30(6) no
Si1 Al5 Al6 5_656 2_555 99.87(8) no
Si1 Al5 Al6 5_656 2_545 45.00(7) no
Si1 Al5 Si2 5_666 5_656 157.30(6) no
Si1 Al5 Si2 5_666 5_666 89.00(5) no
Si1 Al5 Al6 5_666 2_555 45.00(7) no
Si1 Al5 Al6 5_666 2_545 99.87(8) no
Si2 Al5 Si2 5_656 5_666 81.33(5) no
Si2 Al5 Al6 5_656 2_555 156.40(8) no
Si2 Al5 Al6 5_656 2_545 97.04(8) no
Si2 Al5 Al6 5_666 2_555 97.04(8) no
Si2 Al5 Al6 5_666 2_545 156.40(8) no
Al6 Al5 Al6 2_555 2_545 75.05(9) no
Si3 Al6 Si3 2_544 4_564 157.7(3) no
Si3 Al6 Si1 2_544 6_566 80.4(2) no
Si3 Al6 Al2 2_544 . 101.1(2) no
Si3 Al6 Al3 2_544 . 91.7(2) no
Si3 Al6 Si3 2_544 2_554 163.6(3) no
Si3 Al6 Si3 2_544 4_554 5.92(14) no
Si3 Al6 Co3 2_544 5_656 53.2(2) no
Si3 Al6 Co3 2_544 5_666 144.0(2) no
Si3 Al6 Al1 2_544 . 94.8(2) no
Si3 Al6 Al4 2_544 5_656 57.2(2) no
Si3 Al6 Al4 2_544 5_666 139.9(2) no
Si3 Al6 Co2 2_544 2_554 126.7(2) no
Si3 Al6 Co2 2_544 2_544 44.85(15) no
Si3 Al6 Al4 2_544 6_566 81.8(2) no
Si3 Al6 Al5 2_544 2_554 124.1(2) no
Si3 Al6 Al5 2_544 2_544 50.6(2) no
Si3 Al6 Si1 4_564 6_566 80.4(2) no
Si3 Al6 Al2 4_564 . 101.1(2) no
Si3 Al6 Al3 4_564 . 91.7(2) no
Si3 Al6 Si3 4_564 2_554 5.92(14) no
Si3 Al6 Si3 4_564 4_554 163.6(3) no
Si3 Al6 Co3 4_564 5_656 144.0(2) no
Si3 Al6 Co3 4_564 5_666 53.2(2) no
Si3 Al6 Al1 4_564 . 94.8(2) no
Si3 Al6 Al4 4_564 5_656 139.9(2) no
Si3 Al6 Al4 4_564 5_666 57.2(2) no
Si3 Al6 Co2 4_564 2_554 44.85(15) no
Si3 Al6 Co2 4_564 2_544 126.7(2) no
Si3 Al6 Al4 4_564 6_566 81.8(2) no
Si3 Al6 Al5 4_564 2_554 50.6(2) no
Si3 Al6 Al5 4_564 2_544 124.1(2) no
Si1 Al6 Al2 6_566 . 145.2(2) no
Si1 Al6 Al3 6_566 . 129.26(15) no
Si1 Al6 Si3 6_566 2_554 85.48(12) no
Si1 Al6 Si3 6_566 4_554 85.48(12) no
Si1 Al6 Co3 6_566 5_656 103.86(13) no
Si1 Al6 Co3 6_566 5_666 103.86(13) no
Si1 Al6 Al1 6_566 . 85.14(11) no
Si1 Al6 Al4 6_566 5_656 137.50(15) no
Si1 Al6 Al4 6_566 5_666 137.50(15) no
Si1 Al6 Co2 6_566 2_554 95.89(12) no
Si1 Al6 Co2 6_566 2_544 95.89(12) no
Si1 Al6 Al4 6_566 6_566 72.94(10) no
Si1 Al6 Al5 6_566 2_554 56.00(8) no
Si1 Al6 Al5 6_566 2_544 56.00(8) no
Al2 Al6 Al3 . . 85.56(11) no
Al2 Al6 Si3 . 2_554 95.24(13) no
Al2 Al6 Si3 . 4_554 95.24(13) no
Al2 Al6 Co3 . 5_656 55.26(8) no
Al2 Al6 Co3 . 5_666 55.26(8) no
Al2 Al6 Al1 . . 60.05(9) no
Al2 Al6 Al4 . 5_656 57.23(8) no
Al2 Al6 Al4 . 5_666 57.23(8) no
Al2 Al6 Co2 . 2_554 109.73(12) no
Al2 Al6 Co2 . 2_544 109.73(12) no
Al2 Al6 Al4 . 6_566 141.88(14) no
Al2 Al6 Al5 . 2_554 97.93(11) no
Al2 Al6 Al5 . 2_544 97.93(11) no
Al3 Al6 Si3 . 2_554 90.78(12) no
Al3 Al6 Si3 . 4_554 90.78(12) no
Al3 Al6 Co3 . 5_656 110.77(13) no
Al3 Al6 Co3 . 5_666 110.77(13) no
Al3 Al6 Al1 . . 145.60(15) no
Al3 Al6 Al4 . 5_656 56.40(8) no
Al3 Al6 Al4 . 5_666 56.40(8) no
Al3 Al6 Co2 . 2_554 50.40(7) no
Al3 Al6 Co2 . 2_544 50.40(7) no
Al3 Al6 Al4 . 6_566 56.32(8) no
Al3 Al6 Al5 . 2_554 142.12(14) no
Al3 Al6 Al5 . 2_544 142.12(14) no
Si3 Al6 Si3 2_554 4_554 169.5(2) no
Si3 Al6 Co3 2_554 5_656 139.84(15) no
Si3 Al6 Co3 2_554 5_666 48.29(8) no
Si3 Al6 Al1 2_554 . 92.29(12) no
Si3 Al6 Al4 2_554 5_656 135.75(14) no
Si3 Al6 Al4 2_554 5_666 52.37(8) no
Si3 Al6 Co2 2_554 2_554 46.42(7) no
Si3 Al6 Co2 2_554 2_544 129.52(14) no
Si3 Al6 Al4 2_554 6_566 86.11(11) no
Si3 Al6 Al5 2_554 2_554 51.37(8) no
Si3 Al6 Al5 2_554 2_544 126.07(13) no
Si3 Al6 Co3 4_554 5_656 48.29(8) no
Si3 Al6 Co3 4_554 5_666 139.84(15) no
Si3 Al6 Al1 4_554 . 92.29(12) no
Si3 Al6 Al4 4_554 5_656 52.37(8) no
Si3 Al6 Al4 4_554 5_666 135.75(14) no
Si3 Al6 Co2 4_554 2_554 129.52(14) no
Si3 Al6 Co2 4_554 2_544 46.42(7) no
Si3 Al6 Al4 4_554 6_566 86.11(11) no
Si3 Al6 Al5 4_554 2_554 126.07(13) no
Si3 Al6 Al5 4_554 2_544 51.37(8) no
Co3 Al6 Co3 5_656 5_666 91.75(11) no
Co3 Al6 Al1 5_656 . 50.87(7) no
Co3 Al6 Al4 5_656 5_656 54.44(7) no
Co3 Al6 Al4 5_656 5_666 112.02(12) no
Co3 Al6 Co2 5_656 2_554 159.46(14) no
Co3 Al6 Co2 5_656 2_544 88.90(10) no
Co3 Al6 Al4 5_656 6_566 134.04(13) no
Co3 Al6 Al5 5_656 2_554 101.74(11) no
Co3 Al6 Al5 5_656 2_544 47.86(6) no
Co3 Al6 Al1 5_666 . 50.87(7) no
Co3 Al6 Al4 5_666 5_656 112.02(12) no
Co3 Al6 Al4 5_666 5_666 54.44(7) no
Co3 Al6 Co2 5_666 2_554 88.90(10) no
Co3 Al6 Co2 5_666 2_544 159.46(14) no
Co3 Al6 Al4 5_666 6_566 134.04(13) no
Co3 Al6 Al5 5_666 2_554 47.86(6) no
Co3 Al6 Al5 5_666 2_544 101.74(11) no
Al1 Al6 Al4 . 5_656 100.04(11) no
Al1 Al6 Al4 . 5_666 100.04(11) no
Al1 Al6 Co2 . 2_554 138.18(13) no
Al1 Al6 Co2 . 2_544 138.18(13) no
Al1 Al6 Al4 . 6_566 158.07(14) no
Al1 Al6 Al5 . 2_554 52.57(7) no
Al1 Al6 Al5 . 2_544 52.57(7) no
Al4 Al6 Al4 5_656 5_666 83.55(10) no
Al4 Al6 Co2 5_656 2_554 106.54(11) no
Al4 Al6 Co2 5_656 2_544 52.97(7) no
Al4 Al6 Al4 5_656 6_566 96.26(10) no
Al4 Al6 Al5 5_656 2_554 151.79(13) no
Al4 Al6 Al5 5_656 2_544 93.99(10) no
Al4 Al6 Co2 5_666 2_554 52.97(7) no
Al4 Al6 Co2 5_666 2_544 106.54(11) no
Al4 Al6 Al4 5_666 6_566 96.26(10) no
Al4 Al6 Al5 5_666 2_554 93.99(10) no
Al4 Al6 Al5 5_666 2_544 151.79(13) no
Co2 Al6 Co2 2_554 2_544 83.46(9) no
Co2 Al6 Al4 2_554 6_566 47.43(6) no
Co2 Al6 Al5 2_554 2_554 93.88(10) no
Co2 Al6 Al5 2_554 2_544 151.47(13) no
Co2 Al6 Al4 2_544 6_566 47.43(6) no
Co2 Al6 Al5 2_544 2_554 151.47(13) no
Co2 Al6 Al5 2_544 2_544 93.88(10) no
Al4 Al6 Al5 6_566 2_554 111.93(11) no
Al4 Al6 Al5 6_566 2_544 111.93(11) no
Al5 Al6 Al5 2_554 2_544 75.05(8) no
Co1 Si1 Co2 . 6_667 128.89(6) no
Co1 Si1 Al6 . 6_666 113.62(10) no
Co1 Si1 Si3 . 5_666 113.04(7) no
Co1 Si1 Si3 . 7_656 113.04(7) no
Co1 Si1 Al2 . 6_667 64.77(5) no
Co1 Si1 Al3 . 5_656 128.78(6) no
Co1 Si1 Al3 . 5_666 128.78(6) no
Co1 Si1 Al5 . 5_656 57.74(4) no
Co1 Si1 Al5 . 5_666 57.74(4) no
Co2 Si1 Al6 6_667 6_666 117.49(10) no
Co2 Si1 Si3 6_667 5_666 110.56(7) no
Co2 Si1 Si3 6_667 7_656 110.56(7) no
Co2 Si1 Al2 6_667 6_667 64.12(5) no
Co2 Si1 Al3 6_667 5_656 58.86(5) no
Co2 Si1 Al3 6_667 5_666 58.86(5) no
Co2 Si1 Al5 6_667 5_656 132.75(6) no
Co2 Si1 Al5 6_667 5_666 132.75(6) no
Al6 Si1 Si3 6_666 5_666 30.73(10) no
Al6 Si1 Si3 6_666 7_656 30.73(10) no
Al6 Si1 Al2 6_666 6_667 178.40(11) no
Al6 Si1 Al3 6_666 5_656 83.97(10) no
Al6 Si1 Al3 6_666 5_666 83.97(10) no
Al6 Si1 Al5 6_666 5_656 79.00(10) no
Al6 Si1 Al5 6_666 5_666 79.00(10) no
Si3 Si1 Si3 5_666 7_656 61.12(8) no
Si3 Si1 Al2 5_666 6_667 149.39(8) no
Si3 Si1 Al3 5_666 5_656 105.37(7) no
Si3 Si1 Al3 5_666 5_666 59.27(7) no
Si3 Si1 Al5 5_666 5_656 103.70(7) no
Si3 Si1 Al5 5_666 5_666 60.23(6) no
Si3 Si1 Al2 7_656 6_667 149.39(8) no
Si3 Si1 Al3 7_656 5_656 59.27(7) no
Si3 Si1 Al3 7_656 5_666 105.37(7) no
Si3 Si1 Al5 7_656 5_656 60.23(6) no
Si3 Si1 Al5 7_656 5_666 103.70(7) no
Al2 Si1 Al3 6_667 5_656 97.06(6) no
Al2 Si1 Al3 6_667 5_666 97.06(6) no
Al2 Si1 Al5 6_667 5_656 99.91(6) no
Al2 Si1 Al5 6_667 5_666 99.91(6) no
Al3 Si1 Al3 5_656 5_666 99.49(6) no
Al3 Si1 Al5 5_656 5_656 81.61(5) no
Al3 Si1 Al5 5_656 5_666 162.74(7) no
Al3 Si1 Al5 5_666 5_656 162.74(7) no
Al3 Si1 Al5 5_666 5_666 81.61(5) no
Al5 Si1 Al5 5_656 5_666 92.31(5) no
Co1 Si2 Co3 . 6_566 146.12(6) no
Co1 Si2 Co1 . 5_656 70.79(4) no
Co1 Si2 Co1 . 5_666 70.79(4) no
Co1 Si2 Al1 . 6_666 80.98(5) no
Co1 Si2 Al2 . 2_554 129.33(6) no
Co1 Si2 Al2 . 2_544 129.33(6) no
Co1 Si2 Al5 . . 64.75(4) no
Co1 Si2 Al5 . 5_656 52.35(4) no
Co1 Si2 Al5 . 5_666 52.35(4) no
Co3 Si2 Co1 6_566 5_656 121.19(6) no
Co3 Si2 Co1 6_566 5_666 121.19(6) no
Co3 Si2 Al1 6_566 6_666 65.14(5) no
Co3 Si2 Al2 6_566 2_554 61.43(4) no
Co3 Si2 Al2 6_566 2_544 61.43(4) no
Co3 Si2 Al5 6_566 . 149.13(6) no
Co3 Si2 Al5 6_566 5_656 104.85(5) no
Co3 Si2 Al5 6_566 5_666 104.85(5) no
Co1 Si2 Co1 5_656 5_666 113.44(5) no
Co1 Si2 Al1 5_656 6_666 112.47(6) no
Co1 Si2 Al2 5_656 2_554 144.42(6) no
Co1 Si2 Al2 5_656 2_544 61.84(4) no
Co1 Si2 Al5 5_656 . 57.48(4) no
Co1 Si2 Al5 5_656 5_656 56.76(4) no
Co1 Si2 Al5 5_656 5_666 122.77(5) no
Co1 Si2 Al1 5_666 6_666 112.47(6) no
Co1 Si2 Al2 5_666 2_554 61.84(4) no
Co1 Si2 Al2 5_666 2_544 144.42(6) no
Co1 Si2 Al5 5_666 . 57.48(4) no
Co1 Si2 Al5 5_666 5_656 122.77(5) no
Co1 Si2 Al5 5_666 5_666 56.76(4) no
Al1 Si2 Al2 6_666 2_554 100.63(6) no
Al1 Si2 Al2 6_666 2_544 100.63(6) no
Al1 Si2 Al5 6_666 . 145.73(7) no
Al1 Si2 Al5 6_666 5_656 57.32(5) no
Al1 Si2 Al5 6_666 5_666 57.32(5) no
Al2 Si2 Al2 2_554 2_544 100.47(6) no
Al2 Si2 Al5 2_554 . 101.10(6) no
Al2 Si2 Al5 2_554 5_656 157.93(6) no
Al2 Si2 Al5 2_554 5_666 85.70(5) no
Al2 Si2 Al5 2_544 . 101.10(6) no
Al2 Si2 Al5 2_544 5_656 85.70(5) no
Al2 Si2 Al5 2_544 5_666 157.93(6) no
Al5 Si2 Al5 . 5_656 98.41(5) no
Al5 Si2 Al5 . 5_666 98.41(5) no
Al5 Si2 Al5 5_656 5_666 81.33(5) no
Al6 Si3 Si3 2_555 3_555 168.8(3) no
Al6 Si3 Co3 2_555 6_567 99.5(2) no
Al6 Si3 Co2 2_555 . 111.5(2) no
Al6 Si3 Si1 2_555 5_666 68.9(2) no
Al6 Si3 Al3 2_555 . 117.7(2) no
Al6 Si3 Si3 2_555 3_565 11.2(2) no
Al6 Si3 Al4 2_555 6_567 97.5(2) no
Al6 Si3 Al5 2_555 . 107.3(2) no
Al6 Si3 Al6 2_555 2_545 163.6(2) no
Al6 Si3 Al3 2_555 2_555 62.2(2) no
Al6 Si3 Al2 2_555 2_555 54.8(2) no
Al6 Si3 Al1 2_555 2_555 61.3(2) no
Al6 Si3 Al4 2_555 5_666 74.8(2) no
Si3 Si3 Co3 3_555 6_567 71.19(12) no
Si3 Si3 Co2 3_555 . 71.33(12) no
Si3 Si3 Si1 3_555 5_666 120.56(15) no
Si3 Si3 Al3 3_555 . 73.29(13) no
Si3 Si3 Si3 3_555 3_565 180.0(2) no
Si3 Si3 Al4 3_555 6_567 73.36(13) no
Si3 Si3 Al5 3_555 . 74.07(13) no
Si3 Si3 Al6 3_555 2_545 5.26(12) no
Si3 Si3 Al3 3_555 2_555 115.58(15) no
Si3 Si3 Al2 3_555 2_555 114.05(14) no
Si3 Si3 Al1 3_555 2_555 113.49(14) no
Si3 Si3 Al4 3_555 5_666 113.22(14) no
Co3 Si3 Co2 6_567 . 126.81(10) no
Co3 Si3 Si1 6_567 5_666 117.10(10) no
Co3 Si3 Al3 6_567 . 136.14(11) no
Co3 Si3 Si3 6_567 3_565 108.81(10) no
Co3 Si3 Al4 6_567 6_567 66.76(7) no
Co3 Si3 Al5 6_567 . 60.58(6) no
Co3 Si3 Al6 6_567 2_545 66.91(9) no
Co3 Si3 Al3 6_567 2_555 116.43(9) no
Co3 Si3 Al2 6_567 2_555 52.54(5) no
Co3 Si3 Al1 6_567 2_555 48.73(5) no
Co3 Si3 Al4 6_567 5_666 169.19(10) no
Co2 Si3 Si1 . 5_666 114.07(10) no
Co2 Si3 Al3 . . 61.24(6) no
Co2 Si3 Si3 . 3_565 108.67(10) no
Co2 Si3 Al4 . 6_567 67.23(7) no
Co2 Si3 Al5 . . 137.38(10) no
Co2 Si3 Al6 . 2_545 72.91(10) no
Co2 Si3 Al3 . 2_555 53.29(6) no
Co2 Si3 Al2 . 2_555 115.57(9) no
Co2 Si3 Al1 . 2_555 166.40(10) no
Co2 Si3 Al4 . 5_666 49.94(5) no
Si1 Si3 Al3 5_666 . 62.73(7) no
Si1 Si3 Si3 5_666 3_565 59.44(8) no
Si1 Si3 Al4 5_666 6_567 166.02(11) no
Si1 Si3 Al5 5_666 . 64.98(7) no
Si1 Si3 Al6 5_666 2_545 124.86(12) no
Si1 Si3 Al3 5_666 2_555 110.98(9) no
Si1 Si3 Al2 5_666 2_555 114.43(9) no
Si1 Si3 Al1 5_666 2_555 75.19(7) no
Si1 Si3 Al4 5_666 5_666 69.93(6) no
Al3 Si3 Si3 . 3_565 106.71(10) no
Al3 Si3 Al4 . 6_567 124.99(10) no
Al3 Si3 Al5 . . 85.57(8) no
Al3 Si3 Al6 . 2_545 78.48(10) no
Al3 Si3 Al3 . 2_555 101.64(8) no
Al3 Si3 Al2 . 2_555 171.29(10) no
Al3 Si3 Al1 . 2_555 131.90(9) no
Al3 Si3 Al4 . 5_666 53.70(6) no
Si3 Si3 Al4 3_565 6_567 106.64(10) no
Si3 Si3 Al5 3_565 . 105.93(10) no
Si3 Si3 Al6 3_565 2_545 174.74(13) no
Si3 Si3 Al3 3_565 2_555 64.42(8) no
Si3 Si3 Al2 3_565 2_555 65.95(7) no
Si3 Si3 Al1 3_565 2_555 66.51(7) no
Si3 Si3 Al4 3_565 5_666 66.78(7) no
Al4 Si3 Al5 6_567 . 124.38(10) no
Al4 Si3 Al6 6_567 2_545 69.11(10) no
Al4 Si3 Al3 6_567 2_555 57.74(6) no
Al4 Si3 Al2 6_567 2_555 55.96(6) no
Al4 Si3 Al1 6_567 2_555 101.30(8) no
Al4 Si3 Al4 6_567 5_666 104.41(8) no
Al5 Si3 Al6 . 2_545 74.93(10) no
Al5 Si3 Al3 . 2_555 169.17(10) no
Al5 Si3 Al2 . 2_555 100.78(8) no
Al5 Si3 Al1 . 2_555 54.78(6) no
Al5 Si3 Al4 . 5_666 129.64(9) no
Al6 Si3 Al3 2_545 2_555 114.21(11) no
Al6 Si3 Al2 2_545 2_555 108.80(11) no
Al6 Si3 Al1 2_545 2_555 110.76(11) no
Al6 Si3 Al4 2_545 5_666 116.84(11) no
Al3 Si3 Al2 2_555 2_555 71.25(6) no
Al3 Si3 Al1 2_555 2_555 114.90(8) no
Al3 Si3 Al4 2_555 5_666 52.82(5) no
Al2 Si3 Al1 2_555 2_555 50.87(5) no
Al2 Si3 Al4 2_555 5_666 117.74(8) no
Al1 Si3 Al4 2_555 5_666 131.29(8) no

loop_
_geom_bond_atom_site_label_1
_geom_bond_atom_site_label_2
_geom_bond_site_symmetry_2
_geom_bond_distance
_geom_bond_publ_flag
Co1 Si1 . 2.235(2) yes
Co1 Si2 . 2.258(2) yes
Co1 Si2 5_656 2.4175(8) yes
Co1 Si2 5_666 2.4175(8) yes
Co1 Al5 5_656 2.4820(10) yes
Co1 Al5 5_666 2.4820(10) yes
Co1 Al2 6_667 2.600(2) yes
Co1 Al5 . 2.691(2) yes
Co1 Co1 5_656 2.7111(6) yes
Co1 Co1 5_666 2.7111(6) yes
Co1 Al1 6_666 3.143(2) yes
Co2 Si1 6_567 2.277(2) yes
Co2 Si3 . 2.301(2) yes
Co2 Si3 3_555 2.301(2) yes
Co2 Al3 2_555 2.4420(10) yes
Co2 Al3 2_545 2.4420(10) yes
Co2 Al3 . 2.487(2) yes
Co2 Al4 5_656 2.5020(10) yes
Co2 Al4 5_666 2.5020(10) yes
Co2 Al2 . 2.595(2) yes
Co2 Al4 6_567 2.707(2) yes
Co2 Al6 2_555 3.036(4) yes
Co2 Al6 2_545 3.036(4) yes
Co3 Si3 6_667 2.285(2) yes
Co3 Si3 8_657 2.285(2) yes
Co3 Si2 6_666 2.288(2) yes
Co3 Al1 5_656 2.4280(10) yes
Co3 Al1 5_666 2.4280(10) yes
Co3 Al2 5_656 2.5290(10) yes
Co3 Al2 5_666 2.5290(10) yes
Co3 Al5 6_667 2.530(2) yes
Co3 Al1 1_655 2.626(2) yes
Co3 Al4 . 2.683(2) yes
Co3 Al6 5_656 2.815(3) yes
Co3 Al6 5_666 2.815(3) yes
Al1 Si2 6_566 2.569(2) yes
Al1 Al1 5_556 2.659(2) yes
Al1 Al1 5_566 2.659(2) yes
Al1 Al2 . 2.739(2) yes
Al1 Al5 2_554 2.759(2) yes
Al1 Al5 2_544 2.759(2) yes
Al1 Al6 . 2.836(5) yes
Al1 Si3 2_544 3.223(3) yes
Al1 Si3 4_564 3.223(3) yes
Al2 Si1 6_567 2.587(2) yes
Al2 Al6 . 2.625(5) yes
Al2 Si2 2_555 2.6290(10) yes
Al2 Si2 2_545 2.6290(10) yes
Al2 Al4 5_656 2.734(2) yes
Al2 Al4 5_666 2.734(2) yes
Al2 Si3 2_544 3.152(3) yes
Al2 Si3 4_564 3.152(3) yes
Al3 Si3 . 2.561(3) yes
Al3 Si3 3_555 2.561(3) yes
Al3 Al6 . 2.634(5) yes
Al3 Si1 5_656 2.648(2) yes
Al3 Si1 5_666 2.648(2) yes
Al3 Al4 5_656 2.701(2) yes
Al3 Al4 5_666 2.701(2) yes
Al3 Al4 6_566 2.784(2) yes
Al3 Si3 2_544 2.975(3) yes
Al3 Si3 4_564 2.975(3) yes
Al4 Si3 6_667 2.571(3) yes
Al4 Si3 8_657 2.571(3) yes
Al4 Al6 5_656 3.033(3) yes
Al4 Al6 5_666 3.033(3) yes
Al4 Al6 6_666 3.177(5) yes
Al4 Si3 5_666 3.258(3) yes
Al4 Si3 7_656 3.258(3) yes
Al5 Si3 . 2.684(3) yes
Al5 Si3 3_555 2.684(3) yes
Al5 Si2 . 2.716(2) yes
Al5 Si1 5_656 2.802(2) yes
Al5 Si1 5_666 2.802(2) yes
Al5 Si2 5_656 3.102(2) yes
Al5 Si2 5_666 3.102(2) yes
Al5 Al6 2_555 3.318(4) yes
Al5 Al6 2_545 3.318(4) yes
Al6 Si3 2_544 1.309(3) yes
Al6 Si3 4_564 1.309(3) yes
Al6 Si1 6_566 2.390(4) yes
Al6 Si3 2_554 2.769(3) yes
Al6 Si3 4_554 2.769(3) yes
Si1 Si3 5_666 2.527(3) yes
Si1 Si3 7_656 2.527(3) yes
Si3 Si3 3_555 1.473(4) yes
Si3 Si3 3_565 2.569(4) yes
